data_7705890
loop_
_publ_author_name
'Sevim, Mehmet'
'Kavukcu, Serdar Bat\?ikan'
'K\?inal, Arma\(gan'
'\,Sahin, Onur'
'T\"urkmen, Hayati'

_publ_section_title
;
 C-C coupling formation using nitron complexes.
;
_journal_issue 46
_journal_name_full 'Dalton transactions (Cambridge, England : 2003)'
_journal_page_first 16903
_journal_page_last 16915
_journal_paper_doi 10.1039/d0dt02937h
_journal_volume 49
_journal_year 2020
_chemical_formula_moiety 'C30 H30 Cl Ir N4'
_chemical_formula_sum 'C30 H30 Cl Ir N4'
_chemical_formula_weight 674.23
_space_group_crystal_system triclinic
_space_group_IT_number 2
_space_group_name_Hall '-P 1'
_space_group_name_H-M_alt 'P -1'
_atom_sites_solution_hydrogens geom
_audit_creation_method SHELXL-2013
_audit_update_record
;
2020-10-21 deposited with the CCDC.	2020-10-28 downloaded from the CCDC.
;
_cell_angle_alpha 69.083(12)
_cell_angle_beta 83.451(12)
_cell_angle_gamma 88.890(13)
_cell_formula_units_Z 6
_cell_length_a 13.700(3)
_cell_length_b 15.904(4)
_cell_length_c 21.409(6)
_cell_measurement_reflns_used 9070
_cell_measurement_temperature 296
_cell_measurement_theta_max 26.64
_cell_measurement_theta_min 2.94
_cell_volume 4327.7(19)
_computing_cell_refinement 'SAINT(Bruker, 2013)'
_computing_data_collection 'APEX2 (Bruker, 2013)'
_computing_data_reduction 'Bruker SAINT'
_computing_molecular_graphics 'Mercury (Macrae, 2008)'
_computing_publication_material 'WinGX (Farrugia, 2012)'
_computing_structure_refinement 'SHELXL-2013 (Sheldrick, 2015)'
_computing_structure_solution 'SHELXS-2013 (Sheldrick, 2008)'
_diffrn_ambient_temperature 296
_diffrn_measured_fraction_theta_full 0.993
_diffrn_measured_fraction_theta_max 0.993
_diffrn_measurement_device_type 'Bruker APEX-II CCD'
_diffrn_measurement_method '\f and \w scans'
_diffrn_radiation_type MoK\a
_diffrn_radiation_wavelength 0.71073
_diffrn_reflns_av_R_equivalents 0.0997
_diffrn_reflns_av_unetI/netI 0.0740
_diffrn_reflns_Laue_measured_fraction_full 0.993
_diffrn_reflns_Laue_measured_fraction_max 0.993
_diffrn_reflns_limit_h_max 16
_diffrn_reflns_limit_h_min -16
_diffrn_reflns_limit_k_max 19
_diffrn_reflns_limit_k_min -19
_diffrn_reflns_limit_l_max 25
_diffrn_reflns_limit_l_min -25
_diffrn_reflns_number 94400
_diffrn_reflns_point_group_measured_fraction_full 0.993
_diffrn_reflns_point_group_measured_fraction_max 0.993
_diffrn_reflns_theta_full 25.242
_diffrn_reflns_theta_max 25.500
_diffrn_reflns_theta_min 2.886
_diffrn_standards_number 0
_exptl_absorpt_coefficient_mu 4.744
_exptl_absorpt_correction_T_max 0.7454
_exptl_absorpt_correction_T_min 0.5680
_exptl_absorpt_correction_type multi-scan
_exptl_absorpt_process_details Bruker
_exptl_crystal_colour yellow
_exptl_crystal_density_diffrn 1.552
_exptl_crystal_description block
_exptl_crystal_F_000 1992
_exptl_crystal_size_max 0.12
_exptl_crystal_size_mid 0.11
_exptl_crystal_size_min 0.07
_refine_diff_density_max 1.770
_refine_diff_density_min -2.982
_refine_diff_density_rms 0.205
_refine_ls_extinction_method none
_refine_ls_goodness_of_fit_ref 1.134
_refine_ls_hydrogen_treatment constr
_refine_ls_matrix_type full
_refine_ls_number_parameters 976
_refine_ls_number_reflns 16019
_refine_ls_number_restraints 0
_refine_ls_restrained_S_all 1.134
_refine_ls_R_factor_all 0.1063
_refine_ls_R_factor_gt 0.0755
_refine_ls_shift/su_max 0.003
_refine_ls_shift/su_mean 0.000
_refine_ls_structure_factor_coef Fsqd
_refine_ls_weighting_details 'w=1/[\s^2^(Fo^2^)+(0.0231P)^2^+107.4548P] where P=(Fo^2^+2Fc^2^)/3'
_refine_ls_weighting_scheme calc
_refine_ls_wR_factor_gt 0.1519
_refine_ls_wR_factor_ref 0.1633
_reflns_Friedel_coverage 0.000
_reflns_number_gt 11973
_reflns_number_total 16019
_reflns_threshold_expression 'I > 2\s(I)'
_cod_data_source_file d0dt02937h2.cif
_cod_data_source_block shelx_CCDC4
_cod_original_cell_volume 4328(2)
_cod_database_code 7705890
_shelx_space_group_comment
;
The symmetry employed for this shelxl refinement is uniquely defined
by the following loop, which should always be used as a source of
symmetry information in preference to the above space-group names.
They are only intended as comments.
;
_shelxl_version_number 2013-4

loop_
_space_group_symop_operation_xyz
'x, y, z'
'-x, -y, -z'

loop_
_atom_site_label
_atom_site_type_symbol
_atom_site_fract_x
_atom_site_fract_y
_atom_site_fract_z
_atom_site_U_iso_or_equiv
_atom_site_adp_type
_atom_site_occupancy
_atom_site_site_symmetry_order
_atom_site_calc_flag
_atom_site_refinement_flags_posn
_atom_site_refinement_flags_adp
_atom_site_refinement_flags_occupancy
_atom_site_disorder_assembly
_atom_site_disorder_group
C1 C 0.3295(14) 1.0070(11) 0.7876(7) 0.053(4) Uani 1 1 d . . . . .
C2 C 0.4295(13) 1.0114(9) 0.7649(7) 0.044(4) Uani 1 1 d . . . . .
C3 C 0.4598(11) 0.9294(11) 0.7570(7) 0.044(4) Uani 1 1 d . . . . .
C4 C 0.3720(14) 0.8739(10) 0.7757(7) 0.051(4) Uani 1 1 d . . . . .
C5 C 0.2932(15) 0.9204(12) 0.7940(7) 0.062(5) Uani 1 1 d . . . . .
C6 C 0.2739(15) 1.0733(14) 0.8114(10) 0.077(6) Uani 1 1 d . . . . .
H6A H 0.3154 1.1250 0.8032 0.116 Uiso 1 1 calc R U . . .
H6B H 0.2533 1.0461 0.8587 0.116 Uiso 1 1 calc R U . . .
H6C H 0.2173 1.0915 0.7876 0.116 Uiso 1 1 calc R U . . .
C7 C 0.4980(14) 1.0883(11) 0.7524(10) 0.069(6) Uani 1 1 d . . . . .
H7A H 0.5226 1.1124 0.7055 0.104 Uiso 1 1 calc R U . . .
H7B H 0.5519 1.0681 0.7787 0.104 Uiso 1 1 calc R U . . .
H7C H 0.4639 1.1343 0.7649 0.104 Uiso 1 1 calc R U . . .
C8 C 0.5603(14) 0.9035(14) 0.7414(10) 0.078(6) Uani 1 1 d . . . . .
H8A H 0.5956 0.9543 0.7080 0.118 Uiso 1 1 calc R U . . .
H8B H 0.5583 0.8553 0.7245 0.118 Uiso 1 1 calc R U . . .
H8C H 0.5927 0.8841 0.7815 0.118 Uiso 1 1 calc R U . . .
C9 C 0.3698(19) 0.7738(11) 0.7814(9) 0.090(8) Uani 1 1 d . . . . .
H9A H 0.3632 0.7356 0.8280 0.135 Uiso 1 1 calc R U . . .
H9B H 0.4297 0.7609 0.7589 0.135 Uiso 1 1 calc R U . . .
H9C H 0.3150 0.7632 0.7607 0.135 Uiso 1 1 calc R U . . .
C10 C 0.1920(16) 0.8824(18) 0.8232(10) 0.104(9) Uani 1 1 d . . . . .
H10A H 0.1541 0.8853 0.7874 0.155 Uiso 1 1 calc R U . . .
H10B H 0.1608 0.9168 0.8484 0.155 Uiso 1 1 calc R U . . .
H10C H 0.1962 0.8209 0.8523 0.155 Uiso 1 1 calc R U . . .
C11 C 0.3328(9) 0.9324(8) 0.6200(6) 0.030(3) Uani 1 1 d . . . . .
C12 C 0.4876(10) 0.8551(9) 0.5987(7) 0.033(3) Uani 1 1 d . . . . .
C13 C 0.5615(11) 0.9219(11) 0.5755(7) 0.048(4) Uani 1 1 d . . . . .
H13 H 0.5467 0.9823 0.5554 0.058 Uiso 1 1 calc R U . . .
C14 C 0.6576(12) 0.8952(13) 0.5835(9) 0.063(5) Uani 1 1 d . . . . .
H14 H 0.7080 0.9384 0.5698 0.075 Uiso 1 1 calc R U . . .
C15 C 0.6794(15) 0.8061(16) 0.6112(11) 0.081(6) Uani 1 1 d . . . . .
H15 H 0.7445 0.7893 0.6150 0.097 Uiso 1 1 calc R U . . .
C16 C 0.6064(16) 0.7418(13) 0.6333(12) 0.083(7) Uani 1 1 d . . . . .
H16 H 0.6222 0.6815 0.6524 0.099 Uiso 1 1 calc R U . . .
C17 C 0.5088(13) 0.7652(11) 0.6278(9) 0.058(5) Uani 1 1 d . . . . .
H17 H 0.4589 0.7214 0.6432 0.069 Uiso 1 1 calc R U . . .
C18 C 0.3344(10) 0.8681(9) 0.5431(7) 0.035(3) Uani 1 1 d . . . . .
C19 C 0.3270(10) 0.7957(10) 0.4585(7) 0.037(3) Uani 1 1 d . . . . .
C20 C 0.3750(12) 0.7407(11) 0.4299(9) 0.055(4) Uani 1 1 d . . . . .
H20 H 0.4367 0.7206 0.4422 0.065 Uiso 1 1 calc R U . . .
C21 C 0.3368(13) 0.7134(11) 0.3837(9) 0.057(4) Uani 1 1 d . . . . .
H21 H 0.3712 0.6737 0.3669 0.068 Uiso 1 1 calc R U . . .
C22 C 0.2498(13) 0.7439(13) 0.3627(9) 0.064(5) Uani 1 1 d . . . . .
H22 H 0.2251 0.7279 0.3297 0.076 Uiso 1 1 calc R U . . .
C23 C 0.1993(16) 0.7974(18) 0.3900(13) 0.110(10) Uani 1 1 d . . . . .
H23 H 0.1373 0.8163 0.3778 0.132 Uiso 1 1 calc R U . . .
C24 C 0.2403(13) 0.8259(16) 0.4380(11) 0.083(7) Uani 1 1 d . . . . .
H24 H 0.2062 0.8657 0.4549 0.099 Uiso 1 1 calc R U . . .
C25 C 0.1789(10) 1.0005(10) 0.6064(7) 0.039(3) Uani 1 1 d . . . . .
C26 C 0.0952(11) 1.0256(13) 0.5746(8) 0.059(5) Uani 1 1 d . . . . .
H26 H 0.0817 1.0042 0.5412 0.071 Uiso 1 1 calc R U . . .
C27 C 0.0326(13) 1.0830(14) 0.5933(9) 0.070(5) Uani 1 1 d . . . . .
H27 H -0.0263 1.0986 0.5747 0.084 Uiso 1 1 calc R U . . .
C28 C 0.0587(15) 1.1172(15) 0.6405(11) 0.086(7) Uani 1 1 d . . . . .
H28 H 0.0183 1.1583 0.6521 0.103 Uiso 1 1 calc R U . . .
C29 C 0.1455(14) 1.0905(12) 0.6709(9) 0.067(5) Uani 1 1 d . . . . .
H29 H 0.1606 1.1136 0.7029 0.081 Uiso 1 1 calc R U . . .
C30 C 0.2084(9) 1.0315(9) 0.6547(6) 0.032(3) Uani 1 1 d . . . . .
C31 C 0.1491(11) 0.5870(10) 0.5759(7) 0.045(4) Uani 1 1 d . . . . .
C32 C 0.1936(10) 0.6047(11) 0.6246(7) 0.048(4) Uani 1 1 d . . . . .
C33 C 0.1378(13) 0.6656(10) 0.6468(7) 0.048(4) Uani 1 1 d . . . . .
C34 C 0.0608(13) 0.6948(9) 0.6042(7) 0.052(4) Uani 1 1 d . . . . .
C35 C 0.0624(11) 0.6432(10) 0.5644(7) 0.044(4) Uani 1 1 d . . . . .
C36 C 0.1841(16) 0.5261(14) 0.5367(9) 0.082(6) Uani 1 1 d . . . . .
H36A H 0.2394 0.4926 0.5556 0.123 Uiso 1 1 calc R U . . .
H36B H 0.2031 0.5624 0.4904 0.123 Uiso 1 1 calc R U . . .
H36C H 0.1318 0.4852 0.5395 0.123 Uiso 1 1 calc R U . . .
C37 C 0.2944(13) 0.5704(14) 0.6477(12) 0.091(7) Uani 1 1 d . . . . .
H37A H 0.3101 0.5172 0.6375 0.137 Uiso 1 1 calc R U . . .
H37B H 0.2919 0.5564 0.6954 0.137 Uiso 1 1 calc R U . . .
H37C H 0.3440 0.6162 0.6247 0.137 Uiso 1 1 calc R U . . .
C38 C 0.1670(19) 0.7094(13) 0.6924(9) 0.099(9) Uani 1 1 d . . . . .
H38A H 0.1871 0.6644 0.7321 0.148 Uiso 1 1 calc R U . . .
H38B H 0.1123 0.7410 0.7048 0.148 Uiso 1 1 calc R U . . .
H38C H 0.2207 0.7511 0.6700 0.148 Uiso 1 1 calc R U . . .
C39 C -0.0072(18) 0.7696(13) 0.6007(12) 0.100(8) Uani 1 1 d . . . . .
H39A H -0.0610 0.7652 0.5768 0.151 Uiso 1 1 calc R U . . .
H39B H 0.0272 0.8261 0.5775 0.151 Uiso 1 1 calc R U . . .
H39C H -0.0319 0.7658 0.6454 0.151 Uiso 1 1 calc R U . . .
C40 C -0.0012(16) 0.6459(15) 0.5108(9) 0.086(7) Uani 1 1 d . . . . .
H40A H -0.0506 0.6903 0.5080 0.129 Uiso 1 1 calc R U . . .
H40B H -0.0321 0.5879 0.5221 0.129 Uiso 1 1 calc R U . . .
H40C H 0.0387 0.6611 0.4683 0.129 Uiso 1 1 calc R U . . .
C41 C 0.0729(9) 0.4533(8) 0.7602(6) 0.024(3) Uani 1 1 d . . . . .
C42 C 0.2129(9) 0.3570(8) 0.7445(6) 0.027(3) Uani 1 1 d . . . . .
C43 C 0.1900(11) 0.3315(9) 0.6928(7) 0.038(3) Uani 1 1 d . . . . .
H43 H 0.1259 0.3338 0.6820 0.046 Uiso 1 1 calc R U . . .
C44 C 0.2652(14) 0.3022(11) 0.6573(7) 0.057(5) Uani 1 1 d . . . . .
H44 H 0.2515 0.2851 0.6219 0.068 Uiso 1 1 calc R U . . .
C45 C 0.3602(13) 0.2977(11) 0.6734(8) 0.055(4) Uani 1 1 d . . . . .
H45 H 0.4102 0.2777 0.6493 0.066 Uiso 1 1 calc R U . . .
C46 C 0.3800(11) 0.3231(10) 0.7253(8) 0.049(4) Uani 1 1 d . . . . .
H46 H 0.4438 0.3193 0.7369 0.059 Uiso 1 1 calc R U . . .
C47 C 0.3077(10) 0.3539(9) 0.7605(7) 0.037(3) Uani 1 1 d . . . . .
H47 H 0.3224 0.3726 0.7949 0.044 Uiso 1 1 calc R U . . .
C48 C 0.1031(9) 0.3395(8) 0.8502(6) 0.029(3) Uani 1 1 d . . . . .
C49 C 0.1077(10) 0.1949(9) 0.9456(6) 0.039(3) Uani 1 1 d . . . . .
C50 C 0.1707(13) 0.1324(11) 0.9806(8) 0.065(5) Uani 1 1 d . . . . .
H50 H 0.2377 0.1380 0.9661 0.078 Uiso 1 1 calc R U . . .
C51 C 0.1347(15) 0.0612(14) 1.0373(10) 0.093(4) Uani 1 1 d . . . . .
H51 H 0.1780 0.0202 1.0619 0.112 Uiso 1 1 calc R U . . .
C52 C 0.0344(14) 0.0500(14) 1.0578(11) 0.093(4) Uani 1 1 d . . . . .
H52 H 0.0098 0.0012 1.0953 0.112 Uiso 1 1 calc R U . . .
C53 C -0.0271(15) 0.1121(14) 1.0218(10) 0.093(4) Uani 1 1 d . . . . .
H53 H -0.0942 0.1061 1.0360 0.112 Uiso 1 1 calc R U . . .
C54 C 0.0076(12) 0.1845(12) 0.9642(8) 0.061(5) Uani 1 1 d . . . . .
H54 H -0.0357 0.2248 0.9389 0.073 Uiso 1 1 calc R U . . .
C55 C -0.0725(9) 0.5031(9) 0.8045(6) 0.032(3) Uani 1 1 d . . . . .
C56 C -0.1433(11) 0.4985(10) 0.8562(7) 0.046(4) Uani 1 1 d . . . . .
H56 H -0.1371 0.4599 0.8999 0.055 Uiso 1 1 calc R U . . .
C57 C -0.2237(11) 0.5524(10) 0.8421(9) 0.054(4) Uani 1 1 d . . . . .
H57 H -0.2736 0.5509 0.8758 0.065 Uiso 1 1 calc R U . . .
C58 C -0.2279(12) 0.6092(11) 0.7755(9) 0.056(4) Uani 1 1 d . . . . .
H58 H -0.2813 0.6467 0.7649 0.068 Uiso 1 1 calc R U . . .
C59 C -0.1566(11) 0.6109(10) 0.7268(8) 0.048(4) Uani 1 1 d . . . . .
H59 H -0.1640 0.6485 0.6830 0.058 Uiso 1 1 calc R U . . .
C60 C -0.0717(11) 0.5596(9) 0.7374(7) 0.041(3) Uani 1 1 d . . . . .
C61 C 0.5843(12) 0.3093(10) 1.0230(7) 0.046(4) Uani 1 1 d . . . . .
C62 C 0.6431(11) 0.2440(11) 1.0047(7) 0.044(4) Uani 1 1 d . . . . .
C63 C 0.5845(12) 0.1646(10) 1.0226(6) 0.043(4) Uani 1 1 d . . . . .
C64 C 0.4907(11) 0.1780(10) 1.0532(6) 0.042(4) Uani 1 1 d . . . . .
C65 C 0.4917(11) 0.2677(10) 1.0563(7) 0.042(4) Uani 1 1 d . . . . .
C66 C 0.6241(16) 0.3997(11) 1.0194(9) 0.074(6) Uani 1 1 d . . . . .
H66A H 0.5708 0.4404 1.0173 0.112 Uiso 1 1 calc R U . . .
H66B H 0.6703 0.4240 0.9798 0.112 Uiso 1 1 calc R U . . .
H66C H 0.6561 0.3917 1.0586 0.112 Uiso 1 1 calc R U . . .
C67 C 0.7462(13) 0.2553(15) 0.9768(9) 0.073(6) Uani 1 1 d . . . . .
H67A H 0.7860 0.2575 1.0103 0.109 Uiso 1 1 calc R U . . .
H67B H 0.7552 0.3103 0.9385 0.109 Uiso 1 1 calc R U . . .
H67C H 0.7653 0.2054 0.9632 0.109 Uiso 1 1 calc R U . . .
C68 C 0.6123(15) 0.0781(11) 1.0143(9) 0.067(5) Uani 1 1 d . . . . .
H68A H 0.6796 0.0821 0.9951 0.101 Uiso 1 1 calc R U . . .
H68B H 0.5708 0.0661 0.9850 0.101 Uiso 1 1 calc R U . . .
H68C H 0.6043 0.0303 1.0574 0.101 Uiso 1 1 calc R U . . .
C69 C 0.4057(14) 0.1112(13) 1.0810(9) 0.074(6) Uani 1 1 d . . . . .
H69A H 0.3998 0.0791 1.0511 0.111 Uiso 1 1 calc R U . . .
H69B H 0.3462 0.1425 1.0851 0.111 Uiso 1 1 calc R U . . .
H69C H 0.4172 0.0693 1.1245 0.111 Uiso 1 1 calc R U . . .
C70 C 0.4157(15) 0.3080(15) 1.0913(9) 0.080(6) Uani 1 1 d . . . . .
H70A H 0.4330 0.3002 1.1352 0.121 Uiso 1 1 calc R U . . .
H70B H 0.3533 0.2788 1.0956 0.121 Uiso 1 1 calc R U . . .
H70C H 0.4116 0.3711 1.0657 0.121 Uiso 1 1 calc R U . . .
C71 C 0.4064(9) 0.3780(9) 0.9187(7) 0.034(3) Uani 1 1 d . . . . .
C72 C 0.3108(11) 0.3810(10) 0.9478(8) 0.047(4) Uani 1 1 d . . . . .
H72 H 0.2876 0.3349 0.9876 0.057 Uiso 1 1 calc R U . . .
C73 C 0.2483(11) 0.4521(11) 0.9184(9) 0.052(4) Uani 1 1 d . . . . .
H73 H 0.1846 0.4522 0.9386 0.063 Uiso 1 1 calc R U . . .
C74 C 0.2814(12) 0.5219(11) 0.8595(8) 0.052(4) Uani 1 1 d . . . . .
H74 H 0.2401 0.5692 0.8411 0.062 Uiso 1 1 calc R U . . .
C75 C 0.3748(12) 0.5222(10) 0.8277(7) 0.047(4) Uani 1 1 d . . . . .
H75 H 0.3976 0.5688 0.7882 0.056 Uiso 1 1 calc R U . . .
C76 C 0.4327(10) 0.4508(9) 0.8569(7) 0.035(3) Uani 1 1 d . . . . .
C77 C 0.5710(9) 0.3584(8) 0.8573(6) 0.029(3) Uani 1 1 d . . . . .
C78 C 0.6366(10) 0.4348(8) 0.7525(6) 0.033(3) Uani 1 1 d . . . . .
C79 C 0.6699(11) 0.5138(9) 0.6323(6) 0.037(3) Uani 1 1 d . . . . .
C80 C 0.5759(12) 0.5141(12) 0.6148(8) 0.056(4) Uani 1 1 d . . . . .
H80 H 0.5284 0.4723 0.6427 0.067 Uiso 1 1 calc R U . . .
C81 C 0.5543(12) 0.5775(13) 0.5554(8) 0.063(5) Uani 1 1 d . . . . .
H81 H 0.4902 0.5800 0.5446 0.076 Uiso 1 1 calc R U . . .
C82 C 0.6225(13) 0.6366(14) 0.5116(8) 0.074(6) Uani 1 1 d . . . . .
H82 H 0.6055 0.6773 0.4711 0.089 Uiso 1 1 calc R U . . .
C83 C 0.7164(13) 0.6358(13) 0.5276(8) 0.068(5) Uani 1 1 d . . . . .
H83 H 0.7640 0.6760 0.4983 0.081 Uiso 1 1 calc R U . . .
C84 C 0.7401(11) 0.5721(10) 0.5901(6) 0.042(4) Uani 1 1 d . . . . .
H84 H 0.8036 0.5705 0.6018 0.050 Uiso 1 1 calc R U . . .
C85 C 0.7131(10) 0.2863(9) 0.8129(6) 0.031(3) Uani 1 1 d . . . . .
C86 C 0.8111(10) 0.3046(10) 0.8003(7) 0.040(3) Uani 1 1 d . . . . .
H86 H 0.8350 0.3625 0.7916 0.048 Uiso 1 1 calc R U . . .
C87 C 0.8751(11) 0.2360(11) 0.8004(8) 0.052(4) Uani 1 1 d . . . . .
H87 H 0.9424 0.2481 0.7906 0.062 Uiso 1 1 calc R U . . .
C88 C 0.8397(12) 0.1510(11) 0.8148(8) 0.054(4) Uani 1 1 d . . . . .
H88 H 0.8831 0.1048 0.8163 0.065 Uiso 1 1 calc R U . . .
C89 C 0.7398(12) 0.1330(10) 0.8272(8) 0.050(4) Uani 1 1 d . . . . .
H89 H 0.7156 0.0753 0.8356 0.060 Uiso 1 1 calc R U . . .
C90 C 0.6761(11) 0.2014(9) 0.8271(7) 0.039(3) Uani 1 1 d . . . . .
H90 H 0.6087 0.1899 0.8365 0.046 Uiso 1 1 calc R U . . .
Cl1 Cl 0.4110(3) 1.1185(2) 0.59719(19) 0.0507(10) Uani 1 1 d . . . . .
Cl2 Cl -0.0496(2) 0.4369(2) 0.65256(18) 0.0400(8) Uani 1 1 d . . . . .
Cl3 Cl 0.4240(3) 0.1949(2) 0.89986(18) 0.0418(8) Uani 1 1 d . . . . .
Ir1 Ir 0.34214(4) 0.98829(4) 0.68876(3) 0.03226(14) Uani 1 1 d . . . . .
Ir2 Ir 0.04515(4) 0.54968(3) 0.67183(3) 0.02934(14) Uani 1 1 d . . . . .
Ir3 Ir 0.51001(4) 0.28142(3) 0.94929(2) 0.02802(13) Uani 1 1 d . . . . .
N1 N 0.3869(8) 0.8811(7) 0.5909(5) 0.032(2) Uani 1 1 d . . . . .
N2 N 0.2496(8) 0.9437(7) 0.5912(5) 0.032(3) Uani 1 1 d . . . . .
N3 N 0.2482(8) 0.9045(8) 0.5423(5) 0.036(3) Uani 1 1 d . . . . .
N4 N 0.3715(8) 0.8182(8) 0.5063(6) 0.042(3) Uani 1 1 d . . . . .
H4 H 0.4295 0.7980 0.5132 0.050 Uiso 1 1 calc R U . . .
N5 N 0.1365(7) 0.3857(7) 0.7825(5) 0.027(2) Uani 1 1 d . . . . .
N6 N 0.0106(8) 0.4472(7) 0.8130(5) 0.030(2) Uani 1 1 d . . . . .
N7 N 0.0279(8) 0.3751(8) 0.8713(5) 0.038(3) Uani 1 1 d . . . . .
N8 N 0.1502(8) 0.2642(8) 0.8857(5) 0.042(3) Uani 1 1 d . . . . .
H8 H 0.2100 0.2579 0.8710 0.051 Uiso 1 1 calc R U . . .
N9 N 0.5240(8) 0.4356(7) 0.8269(5) 0.032(3) Uani 1 1 d . . . . .
N10 N 0.6457(8) 0.3583(7) 0.8097(5) 0.028(2) Uani 1 1 d . . . . .
N11 N 0.5648(9) 0.4838(7) 0.7612(5) 0.036(3) Uani 1 1 d . . . . .
N12 N 0.6976(9) 0.4511(7) 0.6936(5) 0.036(3) Uani 1 1 d . . . . .
H12 H 0.7522 0.4235 0.6938 0.043 Uiso 1 1 calc R U . . .

loop_
_atom_site_aniso_label
_atom_site_aniso_U_11
_atom_site_aniso_U_22
_atom_site_aniso_U_33
_atom_site_aniso_U_23
_atom_site_aniso_U_13
_atom_site_aniso_U_12
C1 0.076(12) 0.055(10) 0.033(8) -0.019(8) -0.020(8) 0.009(9)
C2 0.074(11) 0.030(8) 0.034(8) -0.012(6) -0.022(8) -0.002(7)
C3 0.051(9) 0.055(10) 0.028(7) -0.012(7) -0.021(7) 0.004(8)
C4 0.103(14) 0.032(8) 0.026(8) -0.012(7) -0.029(8) 0.011(9)
C5 0.102(15) 0.062(12) 0.011(7) -0.002(7) 0.001(8) -0.030(11)
C6 0.098(16) 0.089(15) 0.065(13) -0.050(12) -0.019(11) 0.027(12)
C7 0.085(14) 0.052(11) 0.084(13) -0.027(10) -0.054(11) 0.002(10)
C8 0.084(14) 0.097(16) 0.076(13) -0.046(12) -0.051(11) 0.037(12)
C9 0.18(2) 0.026(9) 0.058(12) 0.005(8) -0.042(13) -0.022(12)
C10 0.098(17) 0.14(2) 0.053(13) -0.016(14) 0.001(12) -0.053(16)
C11 0.040(8) 0.030(7) 0.026(7) -0.013(6) -0.015(6) 0.003(6)
C12 0.035(8) 0.030(7) 0.040(8) -0.015(6) -0.014(6) 0.012(6)
C13 0.044(9) 0.054(10) 0.037(8) -0.002(7) -0.008(7) -0.008(8)
C14 0.033(9) 0.078(14) 0.077(13) -0.024(11) -0.015(8) -0.006(9)
C15 0.058(12) 0.095(17) 0.114(18) -0.061(15) -0.032(12) 0.034(12)
C16 0.085(15) 0.055(12) 0.14(2) -0.063(13) -0.046(14) 0.029(11)
C17 0.065(11) 0.048(10) 0.083(13) -0.043(10) -0.033(10) 0.014(8)
C18 0.035(8) 0.033(8) 0.041(8) -0.018(6) -0.011(6) -0.007(6)
C19 0.028(7) 0.055(9) 0.038(8) -0.026(7) -0.008(6) -0.004(6)
C20 0.053(10) 0.058(11) 0.068(11) -0.036(9) -0.024(9) 0.010(8)
C21 0.062(11) 0.058(11) 0.070(12) -0.045(10) -0.013(9) 0.007(9)
C22 0.061(11) 0.093(14) 0.070(12) -0.066(11) -0.016(9) 0.001(10)
C23 0.075(14) 0.17(3) 0.15(2) -0.13(2) -0.073(15) 0.051(16)
C24 0.056(11) 0.135(19) 0.105(16) -0.093(16) -0.044(11) 0.043(12)
C25 0.035(8) 0.046(9) 0.033(8) -0.010(7) -0.005(6) 0.011(7)
C26 0.042(9) 0.092(14) 0.055(10) -0.037(10) -0.017(8) 0.008(9)
C27 0.041(10) 0.107(16) 0.063(12) -0.031(12) -0.005(9) 0.009(10)
C28 0.075(14) 0.110(18) 0.104(17) -0.066(15) -0.053(13) 0.061(13)
C29 0.088(14) 0.065(12) 0.068(12) -0.042(10) -0.028(10) 0.025(10)
C30 0.024(7) 0.039(8) 0.033(7) -0.012(6) -0.004(5) 0.002(6)
C31 0.056(10) 0.036(8) 0.030(8) 0.002(6) 0.009(7) -0.029(7)
C32 0.033(8) 0.046(9) 0.041(9) 0.012(7) 0.005(7) -0.022(7)
C33 0.080(12) 0.032(8) 0.027(8) 0.001(6) -0.015(8) -0.031(8)
C34 0.084(12) 0.017(7) 0.037(9) 0.008(6) 0.008(8) -0.004(7)
C35 0.050(9) 0.046(9) 0.024(7) 0.010(6) -0.018(6) -0.023(7)
C36 0.112(17) 0.079(15) 0.055(12) -0.030(11) 0.018(11) -0.015(13)
C37 0.041(11) 0.083(15) 0.117(18) 0.006(13) -0.015(11) -0.016(10)
C38 0.18(2) 0.062(13) 0.049(11) -0.004(10) -0.022(13) -0.069(14)
C39 0.12(2) 0.047(12) 0.112(19) -0.009(12) 0.000(15) 0.023(12)
C40 0.102(16) 0.097(16) 0.041(10) 0.003(10) -0.023(10) -0.035(13)
C41 0.031(7) 0.024(7) 0.018(6) -0.007(5) -0.010(5) 0.001(5)
C42 0.030(7) 0.023(7) 0.030(7) -0.012(5) 0.000(5) -0.001(5)
C43 0.040(8) 0.034(8) 0.037(8) -0.008(6) -0.007(6) 0.002(6)
C44 0.093(14) 0.055(10) 0.023(8) -0.013(7) -0.014(8) 0.016(9)
C45 0.060(11) 0.063(11) 0.042(9) -0.020(8) -0.001(8) 0.023(9)
C46 0.042(9) 0.046(9) 0.048(10) -0.005(8) 0.000(7) 0.009(7)
C47 0.041(8) 0.026(7) 0.041(8) -0.010(6) -0.004(6) 0.002(6)
C48 0.029(7) 0.029(7) 0.024(7) -0.005(6) 0.004(5) -0.010(6)
C49 0.046(9) 0.035(8) 0.025(7) 0.001(6) -0.001(6) 0.008(7)
C50 0.055(11) 0.055(11) 0.053(10) 0.019(8) -0.004(8) 0.005(9)
C51 0.065(7) 0.075(8) 0.083(9) 0.034(7) 0.011(6) 0.016(6)
C52 0.065(7) 0.075(8) 0.083(9) 0.034(7) 0.011(6) 0.016(6)
C53 0.065(7) 0.075(8) 0.083(9) 0.034(7) 0.011(6) 0.016(6)
C54 0.042(9) 0.063(11) 0.046(10) 0.016(8) 0.003(7) -0.001(8)
C55 0.025(7) 0.037(8) 0.032(7) -0.010(6) -0.003(6) -0.003(6)
C56 0.056(10) 0.043(9) 0.035(8) -0.011(7) 0.006(7) 0.001(7)
C57 0.045(9) 0.043(9) 0.063(11) -0.014(8) 0.023(8) -0.002(8)
C58 0.051(10) 0.047(10) 0.074(12) -0.027(9) -0.010(9) 0.024(8)
C59 0.051(10) 0.040(9) 0.057(10) -0.022(8) -0.008(8) 0.002(7)
C60 0.057(10) 0.028(7) 0.045(9) -0.022(7) -0.005(7) 0.009(7)
C61 0.063(10) 0.050(9) 0.037(8) -0.024(7) -0.027(8) 0.006(8)
C62 0.044(9) 0.059(10) 0.027(7) -0.008(7) -0.022(6) -0.003(8)
C63 0.063(10) 0.042(9) 0.020(7) -0.002(6) -0.019(7) 0.015(7)
C64 0.057(10) 0.053(9) 0.012(6) -0.005(6) -0.002(6) -0.019(8)
C65 0.060(10) 0.044(9) 0.026(7) -0.015(7) -0.017(7) 0.000(7)
C66 0.126(18) 0.051(11) 0.044(10) -0.010(8) -0.017(10) -0.036(11)
C67 0.056(11) 0.108(17) 0.056(11) -0.029(11) -0.008(9) -0.016(11)
C68 0.097(15) 0.036(9) 0.068(12) -0.014(9) -0.025(11) 0.023(9)
C69 0.077(13) 0.073(13) 0.045(10) 0.009(9) 0.004(9) -0.046(11)
C70 0.093(15) 0.116(18) 0.048(11) -0.050(12) -0.009(10) 0.031(13)
C71 0.031(7) 0.042(8) 0.042(8) -0.026(7) -0.017(6) 0.008(6)
C72 0.047(9) 0.043(9) 0.050(9) -0.013(7) -0.011(7) -0.002(7)
C73 0.039(9) 0.054(10) 0.071(12) -0.028(9) -0.019(8) 0.013(8)
C74 0.059(11) 0.049(10) 0.052(10) -0.020(8) -0.019(8) 0.019(8)
C75 0.071(11) 0.041(9) 0.029(8) -0.007(7) -0.022(8) 0.014(8)
C76 0.048(9) 0.027(7) 0.035(8) -0.013(6) -0.019(6) 0.002(6)
C77 0.041(8) 0.024(7) 0.025(7) -0.009(5) -0.021(6) -0.003(6)
C78 0.055(9) 0.021(7) 0.023(7) -0.006(5) -0.014(6) -0.006(6)
C79 0.056(9) 0.029(7) 0.021(7) -0.001(6) -0.005(6) 0.009(7)
C80 0.053(10) 0.066(11) 0.045(10) -0.012(8) -0.016(8) -0.006(8)
C81 0.049(10) 0.091(14) 0.034(9) -0.006(9) 0.001(8) 0.024(10)
C82 0.066(12) 0.105(16) 0.022(8) 0.010(9) 0.006(8) 0.041(11)
C83 0.062(12) 0.090(14) 0.025(8) 0.004(8) 0.016(8) 0.008(10)
C84 0.054(9) 0.042(9) 0.021(7) -0.002(6) 0.002(6) 0.007(7)
C85 0.041(8) 0.029(7) 0.019(6) -0.005(5) -0.004(5) -0.005(6)
C86 0.044(9) 0.045(9) 0.029(7) -0.008(6) -0.013(6) -0.009(7)
C87 0.035(8) 0.061(11) 0.052(10) -0.009(8) -0.010(7) 0.005(8)
C88 0.056(11) 0.037(9) 0.055(10) -0.003(8) 0.001(8) 0.018(8)
C89 0.058(10) 0.023(8) 0.058(10) 0.001(7) -0.008(8) 0.002(7)
C90 0.042(8) 0.028(7) 0.045(8) -0.012(6) -0.006(7) -0.002(6)
Cl1 0.069(3) 0.035(2) 0.040(2) -0.0048(16) 0.0001(18) -0.0108(18)
Cl2 0.0382(19) 0.0385(19) 0.043(2) -0.0130(16) -0.0076(15) -0.0077(15)
Cl3 0.046(2) 0.043(2) 0.041(2) -0.0179(16) -0.0091(16) -0.0112(16)
Ir1 0.0431(3) 0.0298(3) 0.0260(3) -0.0106(2) -0.0106(2) 0.0000(2)
Ir2 0.0332(3) 0.0244(3) 0.0267(3) -0.0039(2) -0.0051(2) -0.0036(2)
Ir3 0.0380(3) 0.0234(3) 0.0214(3) -0.0047(2) -0.0087(2) -0.0019(2)
N1 0.035(6) 0.033(6) 0.036(6) -0.019(5) -0.010(5) 0.000(5)
N2 0.036(6) 0.045(7) 0.023(6) -0.019(5) -0.007(5) -0.002(5)
N3 0.041(7) 0.045(7) 0.030(6) -0.020(5) -0.012(5) 0.001(6)
N4 0.037(7) 0.062(8) 0.044(7) -0.038(7) -0.013(5) 0.015(6)
N5 0.030(6) 0.028(6) 0.019(5) -0.004(4) 0.006(4) -0.004(5)
N6 0.037(6) 0.024(6) 0.023(6) -0.001(4) -0.006(5) -0.002(5)
N7 0.039(7) 0.040(7) 0.029(6) -0.006(5) 0.000(5) 0.008(5)
N8 0.039(7) 0.039(7) 0.033(6) 0.005(5) 0.002(5) 0.012(5)
N9 0.046(7) 0.027(6) 0.025(6) -0.009(5) -0.013(5) 0.001(5)
N10 0.042(6) 0.024(6) 0.018(5) -0.009(4) -0.005(5) -0.001(5)
N11 0.058(8) 0.021(6) 0.019(6) 0.003(4) 0.000(5) -0.001(5)
N12 0.051(7) 0.027(6) 0.020(6) 0.004(5) -0.002(5) 0.002(5)

loop_
_atom_type_symbol
_atom_type_description
_atom_type_scat_dispersion_real
_atom_type_scat_dispersion_imag
_atom_type_scat_source
C C 0.0033 0.0016 'International Tables Vol C Tables 4.2.6.8 and 6.1.1.4'
H H 0.0000 0.0000 'International Tables Vol C Tables 4.2.6.8 and 6.1.1.4'
Cl Cl 0.1484 0.1585 'International Tables Vol C Tables 4.2.6.8 and 6.1.1.4'
Ir Ir -1.4442 7.9887 'International Tables Vol C Tables 4.2.6.8 and 6.1.1.4'
N N 0.0061 0.0033 'International Tables Vol C Tables 4.2.6.8 and 6.1.1.4'

loop_
_geom_angle_atom_site_label_1
_geom_angle_atom_site_label_2
_geom_angle_atom_site_label_3
_geom_angle
_geom_angle_site_symmetry_1
_geom_angle_site_symmetry_3
_geom_angle_publ_flag
C2 C1 C5 107.2(15) . . ?
C2 C1 C6 126.7(16) . . ?
C5 C1 C6 125.5(18) . . ?
C2 C1 Ir1 73.2(9) . . ?
C5 C1 Ir1 68.3(8) . . ?
C6 C1 Ir1 131.0(12) . . ?
C1 C2 C3 110.7(14) . . ?
C1 C2 C7 126.1(15) . . ?
C3 C2 C7 123.1(16) . . ?
C1 C2 Ir1 70.6(8) . . ?
C3 C2 Ir1 71.7(7) . . ?
C7 C2 Ir1 126.3(11) . . ?
C2 C3 C4 104.6(14) . . ?
C2 C3 C8 127.4(16) . . ?
C4 C3 C8 127.6(16) . . ?
C2 C3 Ir1 71.7(8) . . ?
C4 C3 Ir1 67.3(8) . . ?
C8 C3 Ir1 130.4(11) . . ?
C5 C4 C3 109.9(14) . . ?
C5 C4 C9 125.9(18) . . ?
C3 C4 C9 123.9(17) . . ?
C5 C4 Ir1 70.9(8) . . ?
C3 C4 Ir1 74.8(8) . . ?
C9 C4 Ir1 125.7(10) . . ?
C4 C5 C1 107.6(16) . . ?
C4 C5 C10 126.1(19) . . ?
C1 C5 C10 126(2) . . ?
C4 C5 Ir1 71.4(8) . . ?
C1 C5 Ir1 73.7(9) . . ?
C10 C5 Ir1 125.9(13) . . ?
C1 C6 H6A 109.5 . . ?
C1 C6 H6B 109.5 . . ?
H6A C6 H6B 109.5 . . ?
C1 C6 H6C 109.5 . . ?
H6A C6 H6C 109.5 . . ?
H6B C6 H6C 109.5 . . ?
C2 C7 H7A 109.5 . . ?
C2 C7 H7B 109.5 . . ?
H7A C7 H7B 109.5 . . ?
C2 C7 H7C 109.5 . . ?
H7A C7 H7C 109.5 . . ?
H7B C7 H7C 109.5 . . ?
C3 C8 H8A 109.5 . . ?
C3 C8 H8B 109.5 . . ?
H8A C8 H8B 109.5 . . ?
C3 C8 H8C 109.5 . . ?
H8A C8 H8C 109.5 . . ?
H8B C8 H8C 109.5 . . ?
C4 C9 H9A 109.5 . . ?
C4 C9 H9B 109.5 . . ?
H9A C9 H9B 109.5 . . ?
C4 C9 H9C 109.5 . . ?
H9A C9 H9C 109.5 . . ?
H9B C9 H9C 109.5 . . ?
C5 C10 H10A 109.5 . . ?
C5 C10 H10B 109.5 . . ?
H10A C10 H10B 109.5 . . ?
C5 C10 H10C 109.5 . . ?
H10A C10 H10C 109.5 . . ?
H10B C10 H10C 109.5 . . ?
N2 C11 N1 103.4(10) . . ?
N2 C11 Ir1 117.2(9) . . ?
N1 C11 Ir1 139.4(9) . . ?
C17 C12 C13 121.6(14) . . ?
C17 C12 N1 119.6(13) . . ?
C13 C12 N1 118.8(12) . . ?
C14 C13 C12 117.7(15) . . ?
C14 C13 H13 121.2 . . ?
C12 C13 H13 121.2 . . ?
C15 C14 C13 121.0(17) . . ?
C15 C14 H14 119.5 . . ?
C13 C14 H14 119.5 . . ?
C16 C15 C14 120.5(18) . . ?
C16 C15 H15 119.8 . . ?
C14 C15 H15 119.8 . . ?
C15 C16 C17 120.8(18) . . ?
C15 C16 H16 119.6 . . ?
C17 C16 H16 119.6 . . ?
C12 C17 C16 118.4(17) . . ?
C12 C17 H17 120.8 . . ?
C16 C17 H17 120.8 . . ?
N3 C18 N4 127.4(12) . . ?
N3 C18 N1 111.7(11) . . ?
N4 C18 N1 120.8(12) . . ?
C24 C19 C20 117.0(14) . . ?
C24 C19 N4 124.4(14) . . ?
C20 C19 N4 118.5(13) . . ?
C19 C20 C21 122.9(15) . . ?
C19 C20 H20 118.5 . . ?
C21 C20 H20 118.5 . . ?
C22 C21 C20 120.2(15) . . ?
C22 C21 H21 119.9 . . ?
C20 C21 H21 119.9 . . ?
C23 C22 C21 119.0(15) . . ?
C23 C22 H22 120.5 . . ?
C21 C22 H22 120.5 . . ?
C22 C23 C24 120.2(17) . . ?
C22 C23 H23 119.9 . . ?
C24 C23 H23 119.9 . . ?
C19 C24 C23 120.5(17) . . ?
C19 C24 H24 119.7 . . ?
C23 C24 H24 119.7 . . ?
C26 C25 C30 125.5(14) . . ?
C26 C25 N2 124.0(13) . . ?
C30 C25 N2 110.4(11) . . ?
C27 C26 C25 118.3(16) . . ?
C27 C26 H26 120.8 . . ?
C25 C26 H26 120.8 . . ?
C26 C27 C28 118.8(16) . . ?
C26 C27 H27 120.6 . . ?
C28 C27 H27 120.6 . . ?
C27 C28 C29 120.7(17) . . ?
C27 C28 H28 119.6 . . ?
C29 C28 H28 119.6 . . ?
C30 C29 C28 122.0(16) . . ?
C30 C29 H29 119.0 . . ?
C28 C29 H29 119.0 . . ?
C29 C30 C25 114.5(13) . . ?
C29 C30 Ir1 128.7(11) . . ?
C25 C30 Ir1 116.7(9) . . ?
C32 C31 C35 106.6(14) . . ?
C32 C31 C36 128.4(17) . . ?
C35 C31 C36 124.9(15) . . ?
C32 C31 Ir2 70.3(8) . . ?
C35 C31 Ir2 70.3(8) . . ?
C36 C31 Ir2 127.3(11) . . ?
C31 C32 C33 109.9(14) . . ?
C31 C32 C37 126.0(18) . . ?
C33 C32 C37 123.8(16) . . ?
C31 C32 Ir2 73.8(8) . . ?
C33 C32 Ir2 67.9(8) . . ?
C37 C32 Ir2 128.8(11) . . ?
C32 C33 C34 106.9(13) . . ?
C32 C33 C38 126.1(18) . . ?
C34 C33 C38 125.3(17) . . ?
C32 C33 Ir2 74.4(8) . . ?
C34 C33 Ir2 75.3(8) . . ?
C38 C33 Ir2 127.8(11) . . ?
C35 C34 C33 108.2(14) . . ?
C35 C34 C39 124.8(18) . . ?
C33 C34 C39 127.0(17) . . ?
C35 C34 Ir2 71.8(8) . . ?
C33 C34 Ir2 66.5(7) . . ?
C39 C34 Ir2 129.0(13) . . ?
C34 C35 C31 107.8(13) . . ?
C34 C35 C40 130.4(17) . . ?
C31 C35 C40 121.5(16) . . ?
C34 C35 Ir2 72.4(8) . . ?
C31 C35 Ir2 71.7(7) . . ?
C40 C35 Ir2 126.9(11) . . ?
C31 C36 H36A 109.5 . . ?
C31 C36 H36B 109.5 . . ?
H36A C36 H36B 109.5 . . ?
C31 C36 H36C 109.5 . . ?
H36A C36 H36C 109.5 . . ?
H36B C36 H36C 109.5 . . ?
C32 C37 H37A 109.5 . . ?
C32 C37 H37B 109.5 . . ?
H37A C37 H37B 109.5 . . ?
C32 C37 H37C 109.5 . . ?
H37A C37 H37C 109.5 . . ?
H37B C37 H37C 109.5 . . ?
C33 C38 H38A 109.5 . . ?
C33 C38 H38B 109.5 . . ?
H38A C38 H38B 109.5 . . ?
C33 C38 H38C 109.5 . . ?
H38A C38 H38C 109.5 . . ?
H38B C38 H38C 109.5 . . ?
C34 C39 H39A 109.5 . . ?
C34 C39 H39B 109.5 . . ?
H39A C39 H39B 109.5 . . ?
C34 C39 H39C 109.5 . . ?
H39A C39 H39C 109.5 . . ?
H39B C39 H39C 109.5 . . ?
C35 C40 H40A 109.5 . . ?
C35 C40 H40B 109.5 . . ?
H40A C40 H40B 109.5 . . ?
C35 C40 H40C 109.5 . . ?
H40A C40 H40C 109.5 . . ?
H40B C40 H40C 109.5 . . ?
N6 C41 N5 105.3(10) . . ?
N6 C41 Ir2 115.9(8) . . ?
N5 C41 Ir2 138.6(9) . . ?
C43 C42 C47 121.2(12) . . ?
C43 C42 N5 119.1(11) . . ?
C47 C42 N5 119.7(11) . . ?
C42 C43 C44 118.0(13) . . ?
C42 C43 H43 121.0 . . ?
C44 C43 H43 121.0 . . ?
C45 C44 C43 121.2(14) . . ?
C45 C44 H44 119.4 . . ?
C43 C44 H44 119.4 . . ?
C46 C45 C44 119.1(15) . . ?
C46 C45 H45 120.5 . . ?
C44 C45 H45 120.5 . . ?
C47 C46 C45 121.1(15) . . ?
C47 C46 H46 119.5 . . ?
C45 C46 H46 119.5 . . ?
C46 C47 C42 119.3(14) . . ?
C46 C47 H47 120.3 . . ?
C42 C47 H47 120.3 . . ?
N7 C48 N8 127.5(12) . . ?
N7 C48 N5 113.1(11) . . ?
N8 C48 N5 119.4(11) . . ?
C50 C49 C54 120.6(14) . . ?
C50 C49 N8 116.4(13) . . ?
C54 C49 N8 122.6(12) . . ?
C49 C50 C51 119.9(16) . . ?
C49 C50 H50 120.0 . . ?
C51 C50 H50 120.0 . . ?
C50 C51 C52 120.5(17) . . ?
C50 C51 H51 119.7 . . ?
C52 C51 H51 119.7 . . ?
C53 C52 C51 118.6(18) . . ?
C53 C52 H52 120.7 . . ?
C51 C52 H52 120.7 . . ?
C52 C53 C54 121.9(18) . . ?
C52 C53 H53 119.1 . . ?
C54 C53 H53 119.1 . . ?
C49 C54 C53 118.3(15) . . ?
C49 C54 H54 120.8 . . ?
C53 C54 H54 120.8 . . ?
C56 C55 C60 126.4(13) . . ?
C56 C55 N6 122.9(12) . . ?
C60 C55 N6 110.7(11) . . ?
C55 C56 C57 118.4(14) . . ?
C55 C56 H56 120.8 . . ?
C57 C56 H56 120.8 . . ?
C56 C57 C58 117.8(14) . . ?
C56 C57 H57 121.1 . . ?
C58 C57 H57 121.1 . . ?
C59 C58 C57 121.2(15) . . ?
C59 C58 H58 119.4 . . ?
C57 C58 H58 119.4 . . ?
C58 C59 C60 124.3(16) . . ?
C58 C59 H59 117.8 . . ?
C60 C59 H59 117.8 . . ?
C55 C60 C59 111.7(13) . . ?
C55 C60 Ir2 116.8(10) . . ?
C59 C60 Ir2 131.4(12) . . ?
C65 C61 C62 108.3(13) . . ?
C65 C61 C66 126.8(15) . . ?
C62 C61 C66 123.8(16) . . ?
C65 C61 Ir3 73.2(8) . . ?
C62 C61 Ir3 74.6(7) . . ?
C66 C61 Ir3 127.6(11) . . ?
C63 C62 C61 107.6(14) . . ?
C63 C62 C67 126.0(16) . . ?
C61 C62 C67 126.2(16) . . ?
C63 C62 Ir3 72.8(7) . . ?
C61 C62 Ir3 67.2(7) . . ?
C67 C62 Ir3 128.1(11) . . ?
C62 C63 C64 109.1(13) . . ?
C62 C63 C68 128.2(15) . . ?
C64 C63 C68 122.7(15) . . ?
C62 C63 Ir3 70.6(8) . . ?
C64 C63 Ir3 70.1(8) . . ?
C68 C63 Ir3 126.7(10) . . ?
C63 C64 C65 107.6(13) . . ?
C63 C64 C69 127.4(16) . . ?
C65 C64 C69 125.0(15) . . ?
C63 C64 Ir3 73.1(7) . . ?
C65 C64 Ir3 69.9(8) . . ?
C69 C64 Ir3 124.6(10) . . ?
C61 C65 C64 107.2(13) . . ?
C61 C65 C70 125.2(15) . . ?
C64 C65 C70 127.5(16) . . ?
C61 C65 Ir3 68.5(8) . . ?
C64 C65 Ir3 72.0(7) . . ?
C70 C65 Ir3 127.9(11) . . ?
C61 C66 H66A 109.5 . . ?
C61 C66 H66B 109.5 . . ?
H66A C66 H66B 109.5 . . ?
C61 C66 H66C 109.5 . . ?
H66A C66 H66C 109.5 . . ?
H66B C66 H66C 109.5 . . ?
C62 C67 H67A 109.5 . . ?
C62 C67 H67B 109.5 . . ?
H67A C67 H67B 109.5 . . ?
C62 C67 H67C 109.5 . . ?
H67A C67 H67C 109.5 . . ?
H67B C67 H67C 109.5 . . ?
C63 C68 H68A 109.5 . . ?
C63 C68 H68B 109.5 . . ?
H68A C68 H68B 109.5 . . ?
C63 C68 H68C 109.5 . . ?
H68A C68 H68C 109.5 . . ?
H68B C68 H68C 109.5 . . ?
C64 C69 H69A 109.5 . . ?
C64 C69 H69B 109.5 . . ?
H69A C69 H69B 109.5 . . ?
C64 C69 H69C 109.5 . . ?
H69A C69 H69C 109.5 . . ?
H69B C69 H69C 109.5 . . ?
C65 C70 H70A 109.5 . . ?
C65 C70 H70B 109.5 . . ?
H70A C70 H70B 109.5 . . ?
C65 C70 H70C 109.5 . . ?
H70A C70 H70C 109.5 . . ?
H70B C70 H70C 109.5 . . ?
C72 C71 C76 114.1(12) . . ?
C72 C71 Ir3 129.3(11) . . ?
C76 C71 Ir3 116.5(10) . . ?
C71 C72 C73 121.5(15) . . ?
C71 C72 H72 119.2 . . ?
C73 C72 H72 119.2 . . ?
C74 C73 C72 120.4(15) . . ?
C74 C73 H73 119.8 . . ?
C72 C73 H73 119.8 . . ?
C75 C74 C73 120.9(14) . . ?
C75 C74 H74 119.6 . . ?
C73 C74 H74 119.6 . . ?
C76 C75 C74 117.2(15) . . ?
C76 C75 H75 121.4 . . ?
C74 C75 H75 121.4 . . ?
C75 C76 N9 124.0(13) . . ?
C75 C76 C71 125.9(14) . . ?
N9 C76 C71 109.9(11) . . ?
N9 C77 N10 103.2(10) . . ?
N9 C77 Ir3 115.9(10) . . ?
N10 C77 Ir3 140.9(9) . . ?
N11 C78 N12 125.5(11) . . ?
N11 C78 N10 112.7(12) . . ?
N12 C78 N10 121.8(12) . . ?
C84 C79 C80 120.6(13) . . ?
C84 C79 N12 117.7(13) . . ?
C80 C79 N12 121.7(13) . . ?
C81 C80 C79 118.3(16) . . ?
C81 C80 H80 120.8 . . ?
C79 C80 H80 120.8 . . ?
C82 C81 C80 122.9(17) . . ?
C82 C81 H81 118.6 . . ?
C80 C81 H81 118.6 . . ?
C81 C82 C83 119.4(15) . . ?
C81 C82 H82 120.3 . . ?
C83 C82 H82 120.3 . . ?
C82 C83 C84 118.8(16) . . ?
C82 C83 H83 120.6 . . ?
C84 C83 H83 120.6 . . ?
C79 C84 C83 120.0(15) . . ?
C79 C84 H84 120.0 . . ?
C83 C84 H84 120.0 . . ?
C86 C85 C90 121.6(13) . . ?
C86 C85 N10 119.5(12) . . ?
C90 C85 N10 118.9(12) . . ?
C85 C86 C87 119.2(14) . . ?
C85 C86 H86 120.4 . . ?
C87 C86 H86 120.4 . . ?
C88 C87 C86 120.1(15) . . ?
C88 C87 H87 119.9 . . ?
C86 C87 H87 119.9 . . ?
C87 C88 C89 120.3(14) . . ?
C87 C88 H88 119.8 . . ?
C89 C88 H88 119.8 . . ?
C88 C89 C90 119.5(14) . . ?
C88 C89 H89 120.3 . . ?
C90 C89 H89 120.3 . . ?
C85 C90 C89 119.3(14) . . ?
C85 C90 H90 120.4 . . ?
C89 C90 H90 120.4 . . ?
C11 Ir1 C30 77.1(5) . . ?
C11 Ir1 C5 122.9(6) . . ?
C30 Ir1 C5 99.2(7) . . ?
C11 Ir1 C4 102.2(5) . . ?
C30 Ir1 C4 128.6(6) . . ?
C5 Ir1 C4 37.7(7) . . ?
C11 Ir1 C1 160.9(6) . . ?
C30 Ir1 C1 102.8(6) . . ?
C5 Ir1 C1 38.0(6) . . ?
C4 Ir1 C1 62.5(6) . . ?
C11 Ir1 C2 148.5(6) . . ?
C30 Ir1 C2 134.3(6) . . ?
C5 Ir1 C2 61.9(6) . . ?
C4 Ir1 C2 61.5(5) . . ?
C1 Ir1 C2 36.2(6) . . ?
C11 Ir1 C3 113.8(5) . . ?
C30 Ir1 C3 162.3(5) . . ?
C5 Ir1 C3 63.3(7) . . ?
C4 Ir1 C3 37.9(6) . . ?
C1 Ir1 C3 62.2(6) . . ?
C2 Ir1 C3 36.6(5) . . ?
C11 Ir1 Cl1 86.3(4) . . ?
C30 Ir1 Cl1 85.7(4) . . ?
C5 Ir1 Cl1 150.8(5) . . ?
C4 Ir1 Cl1 145.7(5) . . ?
C1 Ir1 Cl1 112.8(5) . . ?
C2 Ir1 Cl1 94.2(4) . . ?
C3 Ir1 Cl1 108.2(4) . . ?
C41 Ir2 C60 77.4(5) . . ?
C41 Ir2 C33 111.6(5) . . ?
C60 Ir2 C33 108.1(6) . . ?
C41 Ir2 C32 102.8(5) . . ?
C60 Ir2 C32 144.0(6) . . ?
C33 Ir2 C32 37.6(6) . . ?
C41 Ir2 C35 161.7(6) . . ?
C60 Ir2 C35 120.8(6) . . ?
C33 Ir2 C35 62.8(5) . . ?
C32 Ir2 C35 61.6(5) . . ?
C41 Ir2 C34 147.5(6) . . ?
C60 Ir2 C34 98.9(6) . . ?
C33 Ir2 C34 38.2(6) . . ?
C32 Ir2 C34 61.5(6) . . ?
C35 Ir2 C34 35.8(5) . . ?
C41 Ir2 C31 123.7(5) . . ?
C60 Ir2 C31 158.5(6) . . ?
C33 Ir2 C31 62.5(6) . . ?
C32 Ir2 C31 35.9(5) . . ?
C35 Ir2 C31 38.0(6) . . ?
C34 Ir2 C31 61.3(6) . . ?
C41 Ir2 Cl2 87.5(3) . . ?
C60 Ir2 Cl2 87.5(4) . . ?
C33 Ir2 Cl2 157.3(4) . . ?
C32 Ir2 Cl2 128.4(5) . . ?
C35 Ir2 Cl2 95.2(4) . . ?
C34 Ir2 Cl2 124.9(5) . . ?
C31 Ir2 Cl2 97.0(4) . . ?
C77 Ir3 C71 77.8(5) . . ?
C77 Ir3 C61 108.8(6) . . ?
C71 Ir3 C61 107.8(5) . . ?
C77 Ir3 C65 143.8(5) . . ?
C71 Ir3 C65 96.7(5) . . ?
C61 Ir3 C65 38.3(6) . . ?
C77 Ir3 C64 161.5(5) . . ?
C71 Ir3 C64 120.2(6) . . ?
C61 Ir3 C64 63.9(6) . . ?
C65 Ir3 C64 38.1(5) . . ?
C77 Ir3 C62 101.1(5) . . ?
C71 Ir3 C62 144.5(5) . . ?
C61 Ir3 C62 38.2(5) . . ?
C65 Ir3 C62 63.0(6) . . ?
C64 Ir3 C62 62.2(5) . . ?
C77 Ir3 C63 124.9(5) . . ?
C71 Ir3 C63 156.7(5) . . ?
C61 Ir3 C63 62.8(6) . . ?
C65 Ir3 C63 62.3(5) . . ?
C64 Ir3 C63 36.8(5) . . ?
C62 Ir3 C63 36.6(5) . . ?
C77 Ir3 Cl3 89.6(3) . . ?
C71 Ir3 Cl3 87.0(4) . . ?
C61 Ir3 Cl3 158.2(4) . . ?
C65 Ir3 Cl3 126.2(4) . . ?
C64 Ir3 Cl3 95.0(4) . . ?
C62 Ir3 Cl3 128.5(4) . . ?
C63 Ir3 Cl3 97.3(4) . . ?
C11 N1 C18 108.2(11) . . ?
C11 N1 C12 127.4(10) . . ?
C18 N1 C12 123.7(11) . . ?
C11 N2 N3 114.5(10) . . ?
C11 N2 C25 118.4(11) . . ?
N3 N2 C25 126.6(10) . . ?
C18 N3 N2 102.0(10) . . ?
C18 N4 C19 128.0(12) . . ?
C18 N4 H4 116.0 . . ?
C19 N4 H4 116.0 . . ?
C41 N5 C48 105.9(10) . . ?
C41 N5 C42 128.4(10) . . ?
C48 N5 C42 125.1(10) . . ?
C41 N6 N7 113.8(10) . . ?
C41 N6 C55 119.1(10) . . ?
N7 N6 C55 126.5(10) . . ?
C48 N7 N6 101.8(10) . . ?
C48 N8 C49 124.9(11) . . ?
C48 N8 H8 117.5 . . ?
C49 N8 H8 117.5 . . ?
C77 N9 N11 114.0(11) . . ?
C77 N9 C76 119.1(11) . . ?
N11 N9 C76 125.7(10) . . ?
C77 N10 C78 107.5(11) . . ?
C77 N10 C85 126.6(10) . . ?
C78 N10 C85 125.2(11) . . ?
C78 N11 N9 102.6(10) . . ?
C78 N12 C79 119.7(12) . . ?
C78 N12 H12 120.2 . . ?
C79 N12 H12 120.2 . . ?

loop_
_geom_bond_atom_site_label_1
_geom_bond_atom_site_label_2
_geom_bond_distance
_geom_bond_site_symmetry_2
_geom_bond_publ_flag
C1 C2 1.40(2) . ?
C1 C5 1.43(2) . ?
C1 C6 1.49(2) . ?
C1 Ir1 2.227(15) . ?
C2 C3 1.42(2) . ?
C2 C7 1.49(2) . ?
C2 Ir1 2.261(13) . ?
C3 C4 1.44(2) . ?
C3 C8 1.47(2) . ?
C3 Ir1 2.261(13) . ?
C4 C5 1.40(2) . ?
C4 C9 1.55(2) . ?
C4 Ir1 2.161(14) . ?
C5 C10 1.50(3) . ?
C5 Ir1 2.154(14) . ?
C6 H6A 0.9600 . ?
C6 H6B 0.9600 . ?
C6 H6C 0.9600 . ?
C7 H7A 0.9600 . ?
C7 H7B 0.9600 . ?
C7 H7C 0.9600 . ?
C8 H8A 0.9600 . ?
C8 H8B 0.9600 . ?
C8 H8C 0.9600 . ?
C9 H9A 0.9600 . ?
C9 H9B 0.9600 . ?
C9 H9C 0.9600 . ?
C10 H10A 0.9600 . ?
C10 H10B 0.9600 . ?
C10 H10C 0.9600 . ?
C11 N2 1.336(15) . ?
C11 N1 1.356(16) . ?
C11 Ir1 1.989(12) . ?
C12 C17 1.38(2) . ?
C12 C13 1.40(2) . ?
C12 N1 1.443(16) . ?
C13 C14 1.39(2) . ?
C13 H13 0.9300 . ?
C14 C15 1.37(3) . ?
C14 H14 0.9300 . ?
C15 C16 1.36(3) . ?
C15 H15 0.9300 . ?
C16 C17 1.39(2) . ?
C16 H16 0.9300 . ?
C17 H17 0.9300 . ?
C18 N3 1.305(17) . ?
C18 N4 1.358(16) . ?
C18 N1 1.392(15) . ?
C19 C24 1.33(2) . ?
C19 C20 1.36(2) . ?
C19 N4 1.399(16) . ?
C20 C21 1.37(2) . ?
C20 H20 0.9300 . ?
C21 C22 1.34(2) . ?
C21 H21 0.9300 . ?
C22 C23 1.34(2) . ?
C22 H22 0.9300 . ?
C23 C24 1.43(2) . ?
C23 H23 0.9300 . ?
C24 H24 0.9300 . ?
C25 C26 1.380(19) . ?
C25 C30 1.394(18) . ?
C25 N2 1.400(17) . ?
C26 C27 1.37(2) . ?
C26 H26 0.9300 . ?
C27 C28 1.39(3) . ?
C27 H27 0.9300 . ?
C28 C29 1.41(2) . ?
C28 H28 0.9300 . ?
C29 C30 1.37(2) . ?
C29 H29 0.9300 . ?
C30 Ir1 2.063(12) . ?
C31 C32 1.38(2) . ?
C31 C35 1.46(2) . ?
C31 C36 1.53(2) . ?
C31 Ir2 2.257(14) . ?
C32 C33 1.40(2) . ?
C32 C37 1.54(2) . ?
C32 Ir2 2.212(13) . ?
C33 C34 1.43(2) . ?
C33 C38 1.48(2) . ?
C33 Ir2 2.128(13) . ?
C34 C35 1.38(2) . ?
C34 C39 1.48(2) . ?
C34 Ir2 2.244(13) . ?
C35 C40 1.51(2) . ?
C35 Ir2 2.237(13) . ?
C36 H36A 0.9600 . ?
C36 H36B 0.9600 . ?
C36 H36C 0.9600 . ?
C37 H37A 0.9600 . ?
C37 H37B 0.9600 . ?
C37 H37C 0.9600 . ?
C38 H38A 0.9600 . ?
C38 H38B 0.9600 . ?
C38 H38C 0.9600 . ?
C39 H39A 0.9600 . ?
C39 H39B 0.9600 . ?
C39 H39C 0.9600 . ?
C40 H40A 0.9600 . ?
C40 H40B 0.9600 . ?
C40 H40C 0.9600 . ?
C41 N6 1.311(15) . ?
C41 N5 1.355(15) . ?
C41 Ir2 2.036(11) . ?
C42 C43 1.375(18) . ?
C42 C47 1.377(18) . ?
C42 N5 1.420(15) . ?
C43 C44 1.38(2) . ?
C43 H43 0.9300 . ?
C44 C45 1.38(2) . ?
C44 H44 0.9300 . ?
C45 C46 1.36(2) . ?
C45 H45 0.9300 . ?
C46 C47 1.364(19) . ?
C46 H46 0.9300 . ?
C47 H47 0.9300 . ?
C48 N7 1.281(16) . ?
C48 N8 1.365(16) . ?
C48 N5 1.397(15) . ?
C49 C50 1.37(2) . ?
C49 C54 1.38(2) . ?
C49 N8 1.429(17) . ?
C50 C51 1.38(2) . ?
C50 H50 0.9300 . ?
C51 C52 1.39(3) . ?
C51 H51 0.9300 . ?
C52 C53 1.36(2) . ?
C52 H52 0.9300 . ?
C53 C54 1.40(2) . ?
C53 H53 0.9300 . ?
C54 H54 0.9300 . ?
C55 C56 1.368(19) . ?
C55 C60 1.395(19) . ?
C55 N6 1.419(16) . ?
C56 C57 1.38(2) . ?
C56 H56 0.9300 . ?
C57 C58 1.40(2) . ?
C57 H57 0.9300 . ?
C58 C59 1.34(2) . ?
C58 H58 0.9300 . ?
C59 C60 1.40(2) . ?
C59 H59 0.9300 . ?
C60 Ir2 2.047(14) . ?
C61 C65 1.43(2) . ?
C61 C62 1.44(2) . ?
C61 C66 1.52(2) . ?
C61 Ir3 2.146(13) . ?
C62 C63 1.42(2) . ?
C62 C67 1.46(2) . ?
C62 Ir3 2.244(13) . ?
C63 C64 1.42(2) . ?
C63 C68 1.48(2) . ?
C63 Ir3 2.273(13) . ?
C64 C65 1.45(2) . ?
C64 C69 1.51(2) . ?
C64 Ir3 2.235(13) . ?
C65 C70 1.48(2) . ?
C65 Ir3 2.208(13) . ?
C66 H66A 0.9600 . ?
C66 H66B 0.9600 . ?
C66 H66C 0.9600 . ?
C67 H67A 0.9600 . ?
C67 H67B 0.9600 . ?
C67 H67C 0.9600 . ?
C68 H68A 0.9600 . ?
C68 H68B 0.9600 . ?
C68 H68C 0.9600 . ?
C69 H69A 0.9600 . ?
C69 H69B 0.9600 . ?
C69 H69C 0.9600 . ?
C70 H70A 0.9600 . ?
C70 H70B 0.9600 . ?
C70 H70C 0.9600 . ?
C71 C72 1.39(2) . ?
C71 C76 1.426(19) . ?
C71 Ir3 2.052(13) . ?
C72 C73 1.41(2) . ?
C72 H72 0.9300 . ?
C73 C74 1.38(2) . ?
C73 H73 0.9300 . ?
C74 C75 1.38(2) . ?
C74 H74 0.9300 . ?
C75 C76 1.371(18) . ?
C75 H75 0.9300 . ?
C76 N9 1.398(17) . ?
C77 N9 1.356(15) . ?
C77 N10 1.359(16) . ?
C77 Ir3 2.005(13) . ?
C78 N11 1.281(17) . ?
C78 N12 1.375(17) . ?
C78 N10 1.401(15) . ?
C79 C84 1.36(2) . ?
C79 C80 1.38(2) . ?
C79 N12 1.423(15) . ?
C80 C81 1.37(2) . ?
C80 H80 0.9300 . ?
C81 C82 1.36(2) . ?
C81 H81 0.9300 . ?
C82 C83 1.37(2) . ?
C82 H82 0.9300 . ?
C83 C84 1.43(2) . ?
C83 H83 0.9300 . ?
C84 H84 0.9300 . ?
C85 C86 1.355(18) . ?
C85 C90 1.368(18) . ?
C85 N10 1.445(16) . ?
C86 C87 1.39(2) . ?
C86 H86 0.9300 . ?
C87 C88 1.36(2) . ?
C87 H87 0.9300 . ?
C88 C89 1.38(2) . ?
C88 H88 0.9300 . ?
C89 C90 1.381(19) . ?
C89 H89 0.9300 . ?
C90 H90 0.9300 . ?
Cl1 Ir1 2.403(4) . ?
Cl2 Ir2 2.411(3) . ?
Cl3 Ir3 2.407(3) . ?
N2 N3 1.399(14) . ?
N4 H4 0.8600 . ?
N6 N7 1.402(14) . ?
N8 H8 0.8600 . ?
N9 N11 1.395(14) . ?
N12 H12 0.8600 . ?

loop_
_geom_torsion_atom_site_label_1
_geom_torsion_atom_site_label_2
_geom_torsion_atom_site_label_3
_geom_torsion_atom_site_label_4
_geom_torsion
_geom_torsion_site_symmetry_1
_geom_torsion_site_symmetry_2
_geom_torsion_site_symmetry_3
_geom_torsion_site_symmetry_4
_geom_torsion_publ_flag
C5 C1 C2 C3 -0.6(16) . . . . ?
C6 C1 C2 C3 170.3(15) . . . . ?
Ir1 C1 C2 C3 -60.7(10) . . . . ?
C5 C1 C2 C7 -178.6(14) . . . . ?
C6 C1 C2 C7 -8(3) . . . . ?
Ir1 C1 C2 C7 121.3(15) . . . . ?
C5 C1 C2 Ir1 60.1(10) . . . . ?
C6 C1 C2 Ir1 -129.0(17) . . . . ?
C1 C2 C3 C4 0.4(15) . . . . ?
C7 C2 C3 C4 178.5(13) . . . . ?
Ir1 C2 C3 C4 -59.6(9) . . . . ?
C1 C2 C3 C8 -172.7(15) . . . . ?
C7 C2 C3 C8 5(2) . . . . ?
Ir1 C2 C3 C8 127.3(15) . . . . ?
C1 C2 C3 Ir1 60.0(10) . . . . ?
C7 C2 C3 Ir1 -121.9(14) . . . . ?
C2 C3 C4 C5 -0.1(15) . . . . ?
C8 C3 C4 C5 173.0(14) . . . . ?
Ir1 C3 C4 C5 -62.7(10) . . . . ?
C2 C3 C4 C9 -174.3(13) . . . . ?
C8 C3 C4 C9 -1(2) . . . . ?
Ir1 C3 C4 C9 123.1(14) . . . . ?
C2 C3 C4 Ir1 62.6(9) . . . . ?
C8 C3 C4 Ir1 -124.3(15) . . . . ?
C3 C4 C5 C1 -0.2(16) . . . . ?
C9 C4 C5 C1 173.8(13) . . . . ?
Ir1 C4 C5 C1 -65.4(10) . . . . ?
C3 C4 C5 C10 -173.5(15) . . . . ?
C9 C4 C5 C10 1(2) . . . . ?
Ir1 C4 C5 C10 121.4(17) . . . . ?
C3 C4 C5 Ir1 65.2(10) . . . . ?
C9 C4 C5 Ir1 -120.8(14) . . . . ?
C2 C1 C5 C4 0.5(16) . . . . ?
C6 C1 C5 C4 -170.5(15) . . . . ?
Ir1 C1 C5 C4 63.8(10) . . . . ?
C2 C1 C5 C10 173.7(16) . . . . ?
C6 C1 C5 C10 3(3) . . . . ?
Ir1 C1 C5 C10 -122.9(18) . . . . ?
C2 C1 C5 Ir1 -63.3(11) . . . . ?
C6 C1 C5 Ir1 125.7(16) . . . . ?
C17 C12 C13 C14 -1(2) . . . . ?
N1 C12 C13 C14 -179.9(13) . . . . ?
C12 C13 C14 C15 2(3) . . . . ?
C13 C14 C15 C16 -2(3) . . . . ?
C14 C15 C16 C17 0(3) . . . . ?
C13 C12 C17 C16 0(2) . . . . ?
N1 C12 C17 C16 178.6(15) . . . . ?
C15 C16 C17 C12 1(3) . . . . ?
C24 C19 C20 C21 -2(3) . . . . ?
N4 C19 C20 C21 178.7(16) . . . . ?
C19 C20 C21 C22 3(3) . . . . ?
C20 C21 C22 C23 -3(3) . . . . ?
C21 C22 C23 C24 4(4) . . . . ?
C20 C19 C24 C23 3(3) . . . . ?
N4 C19 C24 C23 -178(2) . . . . ?
C22 C23 C24 C19 -3(4) . . . . ?
C30 C25 C26 C27 -3(3) . . . . ?
N2 C25 C26 C27 -178.8(16) . . . . ?
C25 C26 C27 C28 4(3) . . . . ?
C26 C27 C28 C29 -3(3) . . . . ?
C27 C28 C29 C30 1(3) . . . . ?
C28 C29 C30 C25 0(3) . . . . ?
C28 C29 C30 Ir1 176.5(16) . . . . ?
C26 C25 C30 C29 1(2) . . . . ?
N2 C25 C30 C29 177.5(14) . . . . ?
C26 C25 C30 Ir1 -176.0(13) . . . . ?
N2 C25 C30 Ir1 0.4(15) . . . . ?
C35 C31 C32 C33 2.7(15) . . . . ?
C36 C31 C32 C33 178.9(14) . . . . ?
Ir2 C31 C32 C33 -58.6(10) . . . . ?
C35 C31 C32 C37 -172.2(14) . . . . ?
C36 C31 C32 C37 4(2) . . . . ?
Ir2 C31 C32 C37 126.6(15) . . . . ?
C35 C31 C32 Ir2 61.2(9) . . . . ?
C36 C31 C32 Ir2 -122.5(15) . . . . ?
C31 C32 C33 C34 -6.7(16) . . . . ?
C37 C32 C33 C34 168.2(14) . . . . ?
Ir2 C32 C33 C34 -68.9(10) . . . . ?
C31 C32 C33 C38 -172.1(14) . . . . ?
C37 C32 C33 C38 3(2) . . . . ?
Ir2 C32 C33 C38 125.7(15) . . . . ?
C31 C32 C33 Ir2 62.2(10) . . . . ?
C37 C32 C33 Ir2 -122.9(14) . . . . ?
C32 C33 C34 C35 8.3(16) . . . . ?
C38 C33 C34 C35 173.9(15) . . . . ?
Ir2 C33 C34 C35 -60.0(11) . . . . ?
C32 C33 C34 C39 -169.6(16) . . . . ?
C38 C33 C34 C39 -4(3) . . . . ?
Ir2 C33 C34 C39 122.1(17) . . . . ?
C32 C33 C34 Ir2 68.3(9) . . . . ?
C38 C33 C34 Ir2 -126.1(17) . . . . ?
C33 C34 C35 C31 -6.7(16) . . . . ?
C39 C34 C35 C31 171.2(16) . . . . ?
Ir2 C34 C35 C31 -63.4(9) . . . . ?
C33 C34 C35 C40 -179.4(15) . . . . ?
C39 C34 C35 C40 -1(3) . . . . ?
Ir2 C34 C35 C40 123.9(17) . . . . ?
C33 C34 C35 Ir2 56.7(10) . . . . ?
C39 C34 C35 Ir2 -125.3(17) . . . . ?
C32 C31 C35 C34 2.6(15) . . . . ?
C36 C31 C35 C34 -173.8(14) . . . . ?
Ir2 C31 C35 C34 63.8(10) . . . . ?
C32 C31 C35 C40 176.1(13) . . . . ?
C36 C31 C35 C40 0(2) . . . . ?
Ir2 C31 C35 C40 -122.7(14) . . . . ?
C32 C31 C35 Ir2 -61.2(9) . . . . ?
C36 C31 C35 Ir2 122.4(14) . . . . ?
C47 C42 C43 C44 0(2) . . . . ?
N5 C42 C43 C44 -178.8(12) . . . . ?
C42 C43 C44 C45 1(2) . . . . ?
C43 C44 C45 C46 0(3) . . . . ?
C44 C45 C46 C47 -1(2) . . . . ?
C45 C46 C47 C42 2(2) . . . . ?
C43 C42 C47 C46 -1(2) . . . . ?
N5 C42 C47 C46 177.6(12) . . . . ?
C54 C49 C50 C51 -4(3) . . . . ?
N8 C49 C50 C51 -177.2(19) . . . . ?
C49 C50 C51 C52 3(4) . . . . ?
C50 C51 C52 C53 -2(4) . . . . ?
C51 C52 C53 C54 2(4) . . . . ?
C50 C49 C54 C53 4(3) . . . . ?
N8 C49 C54 C53 176.9(18) . . . . ?
C52 C53 C54 C49 -3(4) . . . . ?
C60 C55 C56 C57 2(2) . . . . ?
N6 C55 C56 C57 -176.7(13) . . . . ?
C55 C56 C57 C58 0(2) . . . . ?
C56 C57 C58 C59 1(3) . . . . ?
C57 C58 C59 C60 -2(3) . . . . ?
C56 C55 C60 C59 -3(2) . . . . ?
N6 C55 C60 C59 175.7(11) . . . . ?
C56 C55 C60 Ir2 -179.8(12) . . . . ?
N6 C55 C60 Ir2 -1.1(15) . . . . ?
C58 C59 C60 C55 3(2) . . . . ?
C58 C59 C60 Ir2 179.2(13) . . . . ?
C65 C61 C62 C63 4.0(15) . . . . ?
C66 C61 C62 C63 172.8(13) . . . . ?
Ir3 C61 C62 C63 -62.0(9) . . . . ?
C65 C61 C62 C67 -172.6(14) . . . . ?
C66 C61 C62 C67 -4(2) . . . . ?
Ir3 C61 C62 C67 121.5(14) . . . . ?
C65 C61 C62 Ir3 65.9(9) . . . . ?
C66 C61 C62 Ir3 -125.2(15) . . . . ?
C61 C62 C63 C64 -1.4(15) . . . . ?
C67 C62 C63 C64 175.2(13) . . . . ?
Ir3 C62 C63 C64 -59.8(9) . . . . ?
C61 C62 C63 C68 -179.6(14) . . . . ?
C67 C62 C63 C68 -3(2) . . . . ?
Ir3 C62 C63 C68 122.0(14) . . . . ?
C61 C62 C63 Ir3 58.4(9) . . . . ?
C67 C62 C63 Ir3 -125.0(15) . . . . ?
C62 C63 C64 C65 -1.7(14) . . . . ?
C68 C63 C64 C65 176.7(13) . . . . ?
Ir3 C63 C64 C65 -61.8(9) . . . . ?
C62 C63 C64 C69 -178.9(13) . . . . ?
C68 C63 C64 C69 -1(2) . . . . ?
Ir3 C63 C64 C69 121.0(14) . . . . ?
C62 C63 C64 Ir3 60.1(9) . . . . ?
C68 C63 C64 Ir3 -121.6(13) . . . . ?
C62 C61 C65 C64 -4.9(15) . . . . ?
C66 C61 C65 C64 -173.3(14) . . . . ?
Ir3 C61 C65 C64 62.0(9) . . . . ?
C62 C61 C65 C70 171.1(13) . . . . ?
C66 C61 C65 C70 3(2) . . . . ?
Ir3 C61 C65 C70 -122.0(14) . . . . ?
C62 C61 C65 Ir3 -66.9(9) . . . . ?
C66 C61 C65 Ir3 124.7(15) . . . . ?
C63 C64 C65 C61 4.1(14) . . . . ?
C69 C64 C65 C61 -178.6(13) . . . . ?
Ir3 C64 C65 C61 -59.8(9) . . . . ?
C63 C64 C65 C70 -171.8(14) . . . . ?
C69 C64 C65 C70 5(2) . . . . ?
Ir3 C64 C65 C70 124.3(15) . . . . ?
C63 C64 C65 Ir3 63.8(9) . . . . ?
C69 C64 C65 Ir3 -118.9(14) . . . . ?
C76 C71 C72 C73 -2(2) . . . . ?
Ir3 C71 C72 C73 -178.0(11) . . . . ?
C71 C72 C73 C74 -1(2) . . . . ?
C72 C73 C74 C75 2(2) . . . . ?
C73 C74 C75 C76 0(2) . . . . ?
C74 C75 C76 N9 171.8(13) . . . . ?
C74 C75 C76 C71 -3(2) . . . . ?
C72 C71 C76 C75 3(2) . . . . ?
Ir3 C71 C76 C75 -179.7(11) . . . . ?
C72 C71 C76 N9 -171.7(11) . . . . ?
Ir3 C71 C76 N9 5.1(13) . . . . ?
C84 C79 C80 C81 -3(2) . . . . ?
N12 C79 C80 C81 179.1(15) . . . . ?
C79 C80 C81 C82 4(3) . . . . ?
C80 C81 C82 C83 -2(3) . . . . ?
C81 C82 C83 C84 0(3) . . . . ?
C80 C79 C84 C83 1(2) . . . . ?
N12 C79 C84 C83 179.3(14) . . . . ?
C82 C83 C84 C79 0(3) . . . . ?
C90 C85 C86 C87 1(2) . . . . ?
N10 C85 C86 C87 -177.0(12) . . . . ?
C85 C86 C87 C88 -2(2) . . . . ?
C86 C87 C88 C89 2(2) . . . . ?
C87 C88 C89 C90 -2(2) . . . . ?
C86 C85 C90 C89 -1(2) . . . . ?
N10 C85 C90 C89 177.0(12) . . . . ?
C88 C89 C90 C85 2(2) . . . . ?
N2 C11 N1 C18 3.0(14) . . . . ?
Ir1 C11 N1 C18 -178.3(12) . . . . ?
N2 C11 N1 C12 173.9(12) . . . . ?
Ir1 C11 N1 C12 -7(2) . . . . ?
N3 C18 N1 C11 -3.0(16) . . . . ?
N4 C18 N1 C11 -179.6(13) . . . . ?
N3 C18 N1 C12 -174.3(12) . . . . ?
N4 C18 N1 C12 9(2) . . . . ?
C17 C12 N1 C11 116.6(16) . . . . ?
C13 C12 N1 C11 -64.5(19) . . . . ?
C17 C12 N1 C18 -73.9(18) . . . . ?
C13 C12 N1 C18 105.1(15) . . . . ?
N1 C11 N2 N3 -2.2(15) . . . . ?
Ir1 C11 N2 N3 178.7(8) . . . . ?
N1 C11 N2 C25 -175.2(11) . . . . ?
Ir1 C11 N2 C25 5.8(16) . . . . ?
C26 C25 N2 C11 172.5(15) . . . . ?
C30 C25 N2 C11 -3.9(18) . . . . ?
C26 C25 N2 N3 1(2) . . . . ?
C30 C25 N2 N3 -175.8(12) . . . . ?
N4 C18 N3 N2 177.9(14) . . . . ?
N1 C18 N3 N2 1.5(14) . . . . ?
C11 N2 N3 C18 0.5(15) . . . . ?
C25 N2 N3 C18 172.7(13) . . . . ?
N3 C18 N4 C19 1(2) . . . . ?
N1 C18 N4 C19 177.2(13) . . . . ?
C24 C19 N4 C18 5(3) . . . . ?
C20 C19 N4 C18 -176.4(15) . . . . ?
N6 C41 N5 C48 2.4(13) . . . . ?
Ir2 C41 N5 C48 -172.9(11) . . . . ?
N6 C41 N5 C42 173.6(11) . . . . ?
Ir2 C41 N5 C42 -2(2) . . . . ?
N7 C48 N5 C41 -2.6(15) . . . . ?
N8 C48 N5 C41 176.6(11) . . . . ?
N7 C48 N5 C42 -174.2(11) . . . . ?
N8 C48 N5 C42 5.1(18) . . . . ?
C43 C42 N5 C41 -56.8(18) . . . . ?
C47 C42 N5 C41 124.1(14) . . . . ?
C43 C42 N5 C48 112.8(14) . . . . ?
C47 C42 N5 C48 -66.3(17) . . . . ?
N5 C41 N6 N7 -1.6(14) . . . . ?
Ir2 C41 N6 N7 174.9(8) . . . . ?
N5 C41 N6 C55 -173.1(10) . . . . ?
Ir2 C41 N6 C55 3.5(14) . . . . ?
C56 C55 N6 C41 177.2(13) . . . . ?
C60 C55 N6 C41 -1.5(16) . . . . ?
C56 C55 N6 N7 7(2) . . . . ?
C60 C55 N6 N7 -171.8(12) . . . . ?
N8 C48 N7 N6 -177.6(13) . . . . ?
N5 C48 N7 N6 1.6(14) . . . . ?
C41 N6 N7 C48 0.0(14) . . . . ?
C55 N6 N7 C48 170.7(12) . . . . ?
N7 C48 N8 C49 21(2) . . . . ?
N5 C48 N8 C49 -157.8(12) . . . . ?
C50 C49 N8 C48 -169.2(15) . . . . ?
C54 C49 N8 C48 18(2) . . . . ?
N10 C77 N9 N11 1.3(13) . . . . ?
Ir3 C77 N9 N11 -175.6(8) . . . . ?
N10 C77 N9 C76 169.3(10) . . . . ?
Ir3 C77 N9 C76 -7.6(14) . . . . ?
C75 C76 N9 C77 -173.8(12) . . . . ?
C71 C76 N9 C77 1.5(15) . . . . ?
C75 C76 N9 N11 -7(2) . . . . ?
C71 C76 N9 N11 168.0(11) . . . . ?
N9 C77 N10 C78 -2.0(12) . . . . ?
Ir3 C77 N10 C78 173.6(11) . . . . ?
N9 C77 N10 C85 -173.0(11) . . . . ?
Ir3 C77 N10 C85 3(2) . . . . ?
N11 C78 N10 C77 2.3(14) . . . . ?
N12 C78 N10 C77 -175.6(11) . . . . ?
N11 C78 N10 C85 173.5(11) . . . . ?
N12 C78 N10 C85 -4.4(19) . . . . ?
C86 C85 N10 C77 -129.7(13) . . . . ?
C90 C85 N10 C77 51.9(17) . . . . ?
C86 C85 N10 C78 60.8(17) . . . . ?
C90 C85 N10 C78 -117.6(14) . . . . ?
N12 C78 N11 N9 176.4(12) . . . . ?
N10 C78 N11 N9 -1.3(14) . . . . ?
C77 N9 N11 C78 0.0(14) . . . . ?
C76 N9 N11 C78 -167.1(12) . . . . ?
N11 C78 N12 C79 -15(2) . . . . ?
N10 C78 N12 C79 162.5(12) . . . . ?
C84 C79 N12 C78 137.0(13) . . . . ?
C80 C79 N12 C78 -45.1(19) . . . . ?
